data_1542840
loop_
_publ_author_name
'Sanphui, Palash'
'Bolla, Geetha'
'Nangia, Ashwini'
'Chernyshev, Vladimir'

_publ_section_title
;
 Acemetacin cocrystals and salts: structure solution from powder X-ray
 data and form selection of the piperazine salt
;
_journal_issue 2
_journal_name_full IUCrJ
_journal_page_first 136
_journal_page_last 150
_journal_paper_doi 10.1107/S2052252514004229
_journal_volume 1
_journal_year 2014
_chemical_formula_moiety 'C21 H18 Cl N O6, C6 H11 N O'
_chemical_formula_sum 'C27 H29 Cl N2 O7'
_chemical_formula_weight 528.97
_chemical_melting_point 365
_chemical_name_common ACM-CPR
_space_group_IT_number 2
_symmetry_cell_setting triclinic
_symmetry_space_group_name_Hall '-P 1'
_symmetry_space_group_name_H-M 'P -1'
_audit_creation_method 'MRIA, SHELXL-97, manual'
_cell_angle_alpha 92.373(15)
_cell_angle_beta 93.003(16)
_cell_angle_gamma 85.308(17)
_cell_formula_units_Z 2
_cell_length_a 11.9406(16)
_cell_length_b 21.3081(19)
_cell_length_c 5.1030(14)
_cell_measurement_reflns_used 1572
_cell_measurement_temperature 298(2)
_cell_measurement_theta_max 39.989
_cell_measurement_theta_min 2.071
_cell_volume 1291.3(4)
_computing_cell_refinement 'MRIA (Zlokazov & Chernyshev, 1992)'
_computing_data_collection 'DataCollector (PANalytical, 2010)'
_computing_data_reduction DataCollector
_computing_molecular_graphics 'PLATON (Spek, 2009)'
_computing_publication_material 'MRIA, SHELXL97 (Sheldrick, 2008)'
_computing_structure_refinement MRIA
_computing_structure_solution 'simulated annealing (Zhukov et al., 2001)'
_diffrn_ambient_temperature 298(2)
_diffrn_detector_type Xcelerator
_diffrn_measurement_device 'EMPYREAN (PANanalytical)'
_diffrn_radiation_monochromator Ni-filter
_diffrn_radiation_source 'line-focus sealed tube'
_diffrn_radiation_type CuK\a
_diffrn_radiation_wavelength 1.5418
_diffrn_source 'Fine focus X-ray tube'
_diffrn_source_target Cu
_exptl_absorpt_coefficient_mu 1.728
_exptl_crystal_density_diffrn 1.360
_exptl_crystal_density_method 'not measured'
_exptl_crystal_F_000 556
_pd_block_diffractogram_id CPR
_pd_char_colour colorless
_pd_char_particle_morphology needle
_pd_instr_location
;
 A. N. Frumkin Institute of Physical Chemistry and Electrochemistry RAS,
 Leninsky prospect, 31,
 Moscow 119071, 
 Russian Federation
;
_pd_meas_2theta_range_inc 0.008
_pd_meas_2theta_range_max 80.000
_pd_meas_2theta_range_min 3.000
_pd_meas_number_of_points 9626
_pd_meas_scan_method cont
_pd_prep_pressure 101
_pd_prep_temperature 298(2)
_pd_proc_2theta_range_inc 0.008
_pd_proc_2theta_range_max 80.000
_pd_proc_2theta_range_min 3.000
_pd_proc_info_excluded_regions none
_pd_proc_ls_background_function 'Chebyshev polynomial up to the 5th order'
_pd_proc_ls_pref_orient_corr
;
spherical harmonics expansion up to the 4th order 
(Ahtee et al., 1989; Jarvinen, 1993)
;
_pd_proc_ls_profile_function 'split-type pseudo-Voigt (Toraya, 1986)'
_pd_proc_ls_prof_R_factor 0.0429
_pd_proc_ls_prof_wR_expected 0.0428
_pd_proc_ls_prof_wR_factor 0.0503
_pd_proc_wavelength 1.5418
_pd_spec_mounting
; 
thin layer on the non-diffracting silicon plate
;
_pd_spec_mount_mode reflection
_pd_spec_shape flat_sheet
_pd_spec_size_axial 15
_pd_spec_size_equat 1
_pd_spec_size_thick 1
_refine_diff_density_max 0.44
_refine_diff_density_min -0.32
_refine_diff_density_rms 0.33
_refine_ls_extinction_method none
_refine_ls_goodness_of_fit_all 1.1753
_refine_ls_hydrogen_treatment noref
_refine_ls_matrix_type fullcycle
_refine_ls_number_constraints 0
_refine_ls_number_parameters 183
_refine_ls_number_restraints 123
_refine_ls_R_I_factor 0.0784
_refine_ls_shift/su_max 0.004
_refine_ls_shift/su_mean 0.001
_refine_ls_structure_factor_coef Inet
_refine_ls_weighting_scheme sigma
_cod_data_source_file bi5031.cif
_cod_data_source_block ACM-CPR
_cod_depositor_comments 'Adding Fobs data.'
_cod_database_code 1542840
_publcif_datablock.id {9a9228c2-4b53-46ea-94d1-4b03e2b0fcb9}

loop_
_symmetry_equiv_pos_as_xyz
'x, y, z'
'-x, -y, -z'

loop_
_atom_site_label
_atom_site_type_symbol
_atom_site_fract_x
_atom_site_fract_y
_atom_site_fract_z
_atom_site_U_iso_or_equiv
_atom_site_adp_type
_atom_site_occupancy
_atom_site_symmetry_multiplicity
_atom_site_calc_flag
_atom_site_refinement_flags
Cl1 Cl 0.6010(4) 0.0757(2) -0.1644(9) 0.061(3) Uiso 1 1 d .
O1 O 0.5333(9) 0.3746(5) 0.284(2) 0.074(6) Uiso 1 1 d .
O2 O 0.0504(8) 0.2961(5) 0.477(2) 0.071(6) Uiso 1 1 d .
O3 O -0.1215(8) 0.3193(4) 0.301(2) 0.069(6) Uiso 1 1 d .
O4 O -0.2016(8) 0.1614(5) 0.263(2) 0.075(6) Uiso 1 1 d .
H4 H -0.1887 0.1306 0.1640 0.113 Uiso 1 1 calc .
O5 O -0.0626(8) 0.1995(5) 0.052(2) 0.077(6) Uiso 1 1 d .
O6 O 0.1552(9) 0.5321(5) 0.994(2) 0.076(6) Uiso 1 1 d .
N1 N 0.3564(10) 0.3583(6) 0.301(3) 0.073(7) Uiso 1 1 d .
C1 C 0.5610(13) 0.1509(7) -0.043(3) 0.086(10) Uiso 1 1 d .
C2 C 0.6079(13) 0.2025(7) -0.145(3) 0.082(9) Uiso 1 1 d .
H2 H 0.6602 0.1958 -0.2739 0.098 Uiso 1 1 calc .
C3 C 0.5768(13) 0.2634(7) -0.055(3) 0.084(9) Uiso 1 1 d .
H3 H 0.6058 0.2975 -0.1282 0.101 Uiso 1 1 calc .
C4 C 0.5016(13) 0.2735(7) 0.148(3) 0.081(10) Uiso 1 1 d .
C5 C 0.4528(13) 0.2212(7) 0.241(3) 0.084(9) Uiso 1 1 d .
H5 H 0.3993 0.2278 0.3678 0.101 Uiso 1 1 calc .
C6 C 0.4821(13) 0.1608(7) 0.151(3) 0.077(9) Uiso 1 1 d .
H6 H 0.4499 0.1269 0.2172 0.092 Uiso 1 1 calc .
C7 C 0.4666(13) 0.3369(7) 0.250(3) 0.079(10) Uiso 1 1 d .
C8 C 0.2577(13) 0.3405(7) 0.148(3) 0.081(9) Uiso 1 1 d .
C9 C 0.2600(10) 0.2936(5) -0.079(3) 0.079(9) Uiso 1 1 d .
H9A H 0.1869 0.2782 -0.1098 0.119 Uiso 1 1 calc R
H9B H 0.3143 0.2591 -0.0403 0.119 Uiso 1 1 calc R
H9C H 0.2803 0.3135 -0.2336 0.119 Uiso 1 1 calc R
C10 C 0.1672(13) 0.3764(7) 0.240(3) 0.083(10) Uiso 1 1 d .
C11 C 0.2060(13) 0.4154(7) 0.461(3) 0.074(9) Uiso 1 1 d .
C12 C 0.3227(12) 0.4046(7) 0.485(3) 0.084(10) Uiso 1 1 d .
C13 C 0.3846(12) 0.4371(6) 0.681(3) 0.078(10) Uiso 1 1 d .
H13 H 0.4626 0.4305 0.6956 0.094 Uiso 1 1 calc .
C14 C 0.3274(13) 0.4796(7) 0.856(3) 0.088(10) Uiso 1 1 d .
H14 H 0.3676 0.5006 0.9886 0.106 Uiso 1 1 calc .
C15 C 0.2108(12) 0.4905(7) 0.831(3) 0.086(10) Uiso 1 1 d .
C16 C 0.1498(13) 0.4586(7) 0.629(3) 0.079(9) Uiso 1 1 d .
H16 H 0.0721 0.4665 0.6094 0.095 Uiso 1 1 calc .
C17 C 0.2175(13) 0.5623(7) 1.184(3) 0.084(9) Uiso 1 1 d .
H17A H 0.1687 0.5904 1.2866 0.126 Uiso 1 1 calc .
H17B H 0.2706 0.5859 1.1032 0.126 Uiso 1 1 calc .
H17C H 0.2571 0.5319 1.2955 0.126 Uiso 1 1 calc .
C18 C 0.0438(13) 0.3712(7) 0.150(3) 0.083(9) Uiso 1 1 d .
H18A H 0.0394 0.3559 -0.0313 0.100 Uiso 1 1 calc .
H18B H 0.0036 0.4126 0.1607 0.100 Uiso 1 1 calc .
C19 C -0.0125(13) 0.3258(7) 0.323(3) 0.087(10) Uiso 1 1 d .
C20 C -0.1584(13) 0.2632(7) 0.402(3) 0.083(10) Uiso 1 1 d .
H20A H -0.2386 0.2691 0.4272 0.100 Uiso 1 1 calc .
H20B H -0.1205 0.2556 0.5720 0.100 Uiso 1 1 calc .
C21 C -0.1340(13) 0.2050(7) 0.215(3) 0.071(9) Uiso 1 1 d .
N2 N -0.0497(11) -0.0568(5) 0.230(3) 0.083(7) Uiso 1 1 d .
H2A H 0.0042 -0.0531 0.1284 0.100 Uiso 1 1 calc .
O7 O -0.1062(9) 0.0448(4) 0.193(2) 0.079(6) Uiso 1 1 d .
C22 C -0.1195(13) -0.0065(8) 0.286(3) 0.085(9) Uiso 1 1 d .
C23 C -0.2131(13) -0.0135(7) 0.465(3) 0.087(9) Uiso 1 1 d .
H23A H -0.2502 0.0278 0.5028 0.104 Uiso 1 1 calc .
H23B H -0.1810 -0.0298 0.6293 0.104 Uiso 1 1 calc .
C24 C -0.3003(13) -0.0565(7) 0.355(3) 0.083(10) Uiso 1 1 d .
H24A H -0.3082 -0.0526 0.1658 0.100 Uiso 1 1 calc .
H24B H -0.3722 -0.0426 0.4262 0.100 Uiso 1 1 calc .
C25 C -0.2720(13) -0.1260(7) 0.415(4) 0.085(9) Uiso 1 1 d .
H25A H -0.2563 -0.1304 0.6018 0.102 Uiso 1 1 calc .
H25B H -0.3352 -0.1502 0.3610 0.102 Uiso 1 1 calc .
C26 C -0.1690(13) -0.1502(7) 0.264(3) 0.088(10) Uiso 1 1 d .
H26A H -0.1544 -0.1950 0.2915 0.106 Uiso 1 1 calc .
H26B H -0.1866 -0.1450 0.0785 0.106 Uiso 1 1 calc .
C27 C -0.0626(13) -0.1183(7) 0.340(3) 0.082(9) Uiso 1 1 d .
H27A H -0.0572 -0.1132 0.5297 0.098 Uiso 1 1 calc .
H27B H 0.0008 -0.1467 0.2889 0.098 Uiso 1 1 calc .

loop_
_atom_type_symbol
_atom_type_description
_atom_type_scat_dispersion_real
_atom_type_scat_dispersion_imag
_atom_type_scat_source
Cl Cl 0.3639 0.7018 'International Tables Vol C Tables 4.2.6.8 and 6.1.1.4'
O O 0.0492 0.0322 'International Tables Vol C Tables 4.2.6.8 and 6.1.1.4'
N N 0.0311 0.0180 'International Tables Vol C Tables 4.2.6.8 and 6.1.1.4'
C C 0.0181 0.0091 'International Tables Vol C Tables 4.2.6.8 and 6.1.1.4'
H H 0.0000 0.0000 'International Tables Vol C Tables 4.2.6.8 and 6.1.1.4'

loop_
_geom_angle_atom_site_label_1
_geom_angle_atom_site_label_2
_geom_angle_atom_site_label_3
_geom_angle
C19 O3 C20 116.5(11)
C21 O4 H4 109.5
C15 O6 C17 117.4(12)
C12 N1 C7 126.4(13)
C12 N1 C8 108.3(12)
C7 N1 C8 125.0(12)
C6 C1 C2 119.9(13)
C6 C1 Cl1 121.1(12)
C2 C1 Cl1 119.0(12)
C3 C2 C1 120.5(15)
C3 C2 H2 119.7
C1 C2 H2 119.7
C2 C3 C4 119.9(15)
C2 C3 H3 120.1
C4 C3 H3 120.1
C3 C4 C5 118.6(13)
C3 C4 C7 121.9(14)
C5 C4 C7 119.4(14)
C6 C5 C4 121.8(15)
C6 C5 H5 119.1
C4 C5 H5 119.1
C5 C6 C1 119.2(14)
C5 C6 H6 120.4
C1 C6 H6 120.4
O1 C7 N1 115.5(13)
O1 C7 C4 119.8(14)
N1 C7 C4 124.6(13)
C10 C8 N1 107.5(13)
C10 C8 C9 128.0(14)
N1 C8 C9 124.4(12)
C8 C9 H9A 109.5
C8 C9 H9B 109.5
H9A C9 H9B 109.5
C8 C9 H9C 109.5
H9A C9 H9C 109.5
H9B C9 H9C 109.5
C8 C10 C11 108.3(13)
C8 C10 C18 126.3(14)
C11 C10 C18 125.0(13)
C16 C11 C12 120.3(14)
C16 C11 C10 132.4(14)
C12 C11 C10 107.3(13)
N1 C12 C11 108.5(13)
N1 C12 C13 131.2(13)
C11 C12 C13 120.3(14)
C14 C13 C12 119.3(13)
C14 C13 H13 120.3
C12 C13 H13 120.4
C15 C14 C13 120.3(14)
C15 C14 H14 119.8
C13 C14 H14 119.8
O6 C15 C14 120.8(14)
O6 C15 C16 119.4(13)
C14 C15 C16 119.8(14)
C11 C16 C15 119.9(14)
C11 C16 H16 120.0
C15 C16 H16 120.1
O6 C17 H17A 109.5
O6 C17 H17B 109.5
H17A C17 H17B 109.5
O6 C17 H17C 109.5
H17A C17 H17C 109.5
H17B C17 H17C 109.5
C10 C18 C19 111.1(13)
C10 C18 H18A 109.4
C19 C18 H18A 109.4
C10 C18 H18B 109.4
C19 C18 H18B 109.4
H18A C18 H18B 108.0
O2 C19 O3 122.5(15)
O2 C19 C18 115.9(14)
O3 C19 C18 121.7(13)
O3 C20 C21 111.8(13)
O3 C20 H20A 109.3
C21 C20 H20A 109.3
O3 C20 H20B 109.2
C21 C20 H20B 109.2
H20A C20 H20B 107.9
O5 C21 O4 124.7(13)
O5 C21 C20 125.8(14)
O4 C21 C20 109.4(13)
C22 N2 C27 121.7(14)
C22 N2 H2A 119.2
C27 N2 H2A 119.2
O7 C22 N2 120.4(15)
O7 C22 C23 121.0(14)
N2 C22 C23 118.6(14)
C22 C23 C24 114.2(14)
C22 C23 H23A 108.7
C24 C23 H23A 108.7
C22 C23 H23B 108.7
C24 C23 H23B 108.7
H23A C23 H23B 107.6
C23 C24 C25 113.9(13)
C23 C24 H24A 108.8
C25 C24 H24A 108.8
C23 C24 H24B 108.8
C25 C24 H24B 108.8
H24A C24 H24B 107.7
C26 C25 C24 108.3(14)
C26 C25 H25A 110.0
C24 C25 H25A 110.0
C26 C25 H25B 110.0
C24 C25 H25B 110.0
H25A C25 H25B 108.4
C27 C26 C25 115.3(13)
C27 C26 H26A 108.4
C25 C26 H26A 108.4
C27 C26 H26B 108.4
C25 C26 H26B 108.4
H26A C26 H26B 107.5
N2 C27 C26 118.1(13)
N2 C27 H27A 107.8
C26 C27 H27A 107.8
N2 C27 H27B 107.8
C26 C27 H27B 107.8
H27A C27 H27B 107.1

loop_
_geom_bond_atom_site_label_1
_geom_bond_atom_site_label_2
_geom_bond_distance
Cl1 C1 1.732(15)
O1 C7 1.178(19)
O2 C19 1.218(18)
O3 C19 1.319(19)
O3 C20 1.433(18)
O4 C21 1.317(19)
O4 H4 0.82
O5 C21 1.218(19)
O6 C15 1.350(19)
O6 C17 1.362(19)
N1 C12 1.386(19)
N1 C7 1.39(2)
N1 C8 1.45(2)
C1 C6 1.40(2)
C1 C2 1.40(2)
C2 C3 1.39(2)
C2 H2 0.93
C3 C4 1.40(2)
C3 H3 0.93
C4 C5 1.41(2)
C4 C7 1.46(2)
C5 C6 1.37(2)
C5 H5 0.93
C6 H6 0.93
C8 C10 1.36(2)
C8 C9 1.50(2)
C9 H9A 0.96
C9 H9B 0.96
C9 H9C 0.96
C10 C11 1.45(2)
C10 C18 1.53(2)
C11 C16 1.39(2)
C11 C12 1.39(2)
C12 C13 1.41(2)
C13 C14 1.40(2)
C13 H13 0.93
C14 C15 1.39(2)
C14 H14 0.93
C15 C16 1.41(2)
C16 H16 0.93
C17 H17A 0.96
C17 H17B 0.96
C17 H17C 0.96
C18 C19 1.55(2)
C18 H18A 0.97
C18 H18B 0.97
C20 C21 1.55(2)
C20 H20A 0.97
C20 H20B 0.97
N2 C22 1.333(19)
N2 C27 1.47(2)
N2 H2A 0.86
O7 C22 1.23(2)
C22 C23 1.50(2)
C23 C24 1.51(2)
C23 H23A 0.97
C23 H23B 0.97
C24 C25 1.53(2)
C24 H24A 0.97
C24 H24B 0.97
C25 C26 1.53(2)
C25 H25A 0.97
C25 H25B 0.97
C26 C27 1.51(2)
C26 H26A 0.97
C26 H26B 0.97
C27 H27A 0.97
C27 H27B 0.97

loop_
_geom_hbond_atom_site_label_D
_geom_hbond_atom_site_label_H
_geom_hbond_atom_site_label_A
_geom_hbond_distance_DH
_geom_hbond_distance_HA
_geom_hbond_distance_DA
_geom_hbond_angle_DHA
_geom_hbond_site_symmetry_A
O4 H4 O7 0.82 2.01 2.665(14) 136 .
N2 H2A O7 0.86 2.11 2.956(18) 166 2_555
C18 H18B O6 0.97 2.27 3.094(19) 142 2_566
C27 H27B O5 0.97 2.16 2.972(18) 140 2_555

_cod_database_fobs_code 1542840
